data_1535824
loop_
_publ_author_name
'Calov, U.'
'Schneider, M.'
'Leibnitz, P.'

_publ_section_title
;
 Guanidiniumhexafluorometallate von Titan, Silicium, Germanium und Zinn.
 Guanidiniumpentafluorooxoniobat und Guanidiniumtetrafluorodioxowolframat
;
_journal_name_full 'Zeitschrift fuer Anorganische und Allgemeine Chemie'
_journal_page_first 77
_journal_page_last 83
_journal_volume 604
_journal_year 1991
_chemical_formula_sum 'C2 H12 F6 N6 Ti'
_chemical_name_systematic '(C (N H2)3)2 (Ti F6)'
_space_group_IT_number 8
_symmetry_space_group_name_Hall 'C -2y'
_symmetry_space_group_name_H-M 'C 1 m 1'
_cell_angle_alpha 90
_cell_angle_beta 114.45
_cell_angle_gamma 90
_cell_formula_units_Z 2
_cell_length_a 12.869
_cell_length_b 7.378
_cell_length_c 6.243
_cell_volume 539.600
_citation_journal_id_ASTM ZAACAB
_cod_data_source_file Calov_ZAACAB_1991_19.cif
_cod_data_source_block C2H12F6N6Ti1
_cod_original_cell_volume 539.6003
_cod_original_formula_sum 'C2 H12 F6 N6 Ti1'
_cod_database_code 1535824

loop_
_symmetry_equiv_pos_as_xyz
x,y,z
x,-y,z
x+1/2,y+1/2,z
x+1/2,-y+1/2,z

loop_
_atom_site_label
_atom_site_type_symbol
_atom_site_fract_x
_atom_site_fract_y
_atom_site_fract_z
_atom_site_occupancy
_atom_site_U_iso_or_equiv
F3 F-1 0.5801 0.3166 0.3862 1 0.0
H4 H+1 0.1569 0.3888 0.8755 1 0.0
F2 F-1 0.4094 0.5 0.4058 1 0.0
N4 N-3 0.3433 0.3459 0.8565 1 0.0
H5 H+1 0.3148 0.2355 0.8752 1 0.0
N2 N-3 0.4484 0 0.319 1 0.0
F4 F-1 0.5482 0.3271 0.7739 1 0.0
F1 F-1 0.7237 0.5 0.75 1 0.0
Ti1 Ti+4 0.562 0.5 0.5808 1 0.0
C2 C+4 0.3344 0 0.31 1 0.0
H2 H+1 0.3348 0.2674 0.315 1 0.0
C1 C+4 0.2849 0.5 0.8557 1 0.0
N1 N-3 0.2892 0.1575 0.3041 1 0.0
H1 H+1 0.2161 0.1726 0.299 1 0.0
N3 N-3 0.1916 0.5 0.8608 1 0.0
H3 H+1 0.4833 0.1114 0.3232 1 0.0
H6 H+1 0.4161 0.3586 0.8515 1 0.0
